data_2239849
loop_
_publ_author_name
'Firdausiah, Syadza'
'Salleh Huddin, Ameera Aqeela'
'Hasbullah, Siti Aishah'
'Yamin, Bohari M.'
'Yusoff, Siti Fairus M.'

_publ_section_title
;
 Crystal structure of
 4-fluoro-<i>N</i>-[2-(4-fluorobenzoyl)hydrazine-1-carbonothioyl]benzamide
;
_journal_coeditor_code HB7245
_journal_issue 9
_journal_name_full 'Acta Crystallographica Section E'
_journal_page_first o915
_journal_page_last o916
_journal_paper_doi 10.1107/S1600536814015761
_journal_volume 70
_journal_year 2014
_chemical_formula_moiety 'C15 H11 F2 N3 O2 S'
_chemical_formula_sum 'C15 H11 F2 N3 O2 S'
_chemical_formula_weight 335.33
_chemical_name_systematic
;
4-Fluoro-<i>N</i>-[2-(4-fluorobenzoyl)hydrazine-1-carbonothioyl]benzamide
;
_space_group_IT_number 61
_symmetry_cell_setting orthorhombic
_symmetry_space_group_name_Hall '-P 2ac 2ab'
_symmetry_space_group_name_H-M 'P b c a'
_atom_sites_solution_hydrogens geom
_atom_sites_solution_primary direct
_atom_sites_solution_secondary difmap
_audit_creation_method SHELXL-97
_cell_angle_alpha 90.00
_cell_angle_beta 90.00
_cell_angle_gamma 90.00
_cell_formula_units_Z 8
_cell_length_a 11.6172(6)
_cell_length_b 8.4086(5)
_cell_length_c 30.0002(16)
_cell_measurement_temperature 296(2)
_cell_volume 2930.6(3)
_computing_cell_refinement 'SAINT (Bruker, 2000)'
_computing_data_collection 'SMART (Bruker, 2000)'
_computing_data_reduction 'SAINT (Bruker, 2000)'
_computing_molecular_graphics 'SHELXTL (Sheldrick, 2008)'
_computing_publication_material
;
SHELXTL (Sheldrick, 2008) and PLATON (Spek, 2009)
;
_computing_structure_refinement 'SHELXL97 (Sheldrick, 2008)'
_computing_structure_solution 'SHELXS97 (Sheldrick, 2008)'
_diffrn_ambient_temperature 296(2)
_diffrn_measured_fraction_theta_full 0.999
_diffrn_measured_fraction_theta_max 0.999
_diffrn_measurement_device_type 'Bruker SMART APEX CCD'
_diffrn_measurement_method '\w scans'
_diffrn_radiation_monochromator graphite
_diffrn_radiation_source 'fine-focus sealed tube'
_diffrn_radiation_type MoK\a
_diffrn_radiation_wavelength 0.71073
_diffrn_reflns_av_R_equivalents 0.1372
_diffrn_reflns_av_sigmaI/netI 0.0342
_diffrn_reflns_limit_h_max 14
_diffrn_reflns_limit_h_min -14
_diffrn_reflns_limit_k_max 10
_diffrn_reflns_limit_k_min -10
_diffrn_reflns_limit_l_max 37
_diffrn_reflns_limit_l_min -37
_diffrn_reflns_number 76830
_diffrn_reflns_theta_full 25.99
_diffrn_reflns_theta_max 25.99
_diffrn_reflns_theta_min 3.07
_exptl_absorpt_coefficient_mu 0.256
_exptl_absorpt_correction_T_max 0.9798
_exptl_absorpt_correction_T_min 0.8826
_exptl_absorpt_correction_type multi-scan
_exptl_absorpt_process_details '(SADABS; Bruker, 2000)'
_exptl_crystal_colour colorless
_exptl_crystal_density_diffrn 1.520
_exptl_crystal_density_method 'not measured'
_exptl_crystal_description block
_exptl_crystal_F_000 1376
_exptl_crystal_size_max 0.50
_exptl_crystal_size_mid 0.12
_exptl_crystal_size_min 0.08
_refine_diff_density_max 0.269
_refine_diff_density_min -0.210
_refine_ls_extinction_method none
_refine_ls_goodness_of_fit_ref 1.044
_refine_ls_hydrogen_treatment constr
_refine_ls_matrix_type full
_refine_ls_number_parameters 208
_refine_ls_number_reflns 2886
_refine_ls_number_restraints 0
_refine_ls_restrained_S_all 1.044
_refine_ls_R_factor_all 0.0802
_refine_ls_R_factor_gt 0.0463
_refine_ls_shift/su_max 0.001
_refine_ls_shift/su_mean 0.000
_refine_ls_structure_factor_coef Fsqd
_refine_ls_weighting_details 'calc w=1/[\s^2^(Fo^2^)+(0.0354P)^2^+2.0394P] where P=(Fo^2^+2Fc^2^)/3'
_refine_ls_weighting_scheme calc
_refine_ls_wR_factor_gt 0.0873
_refine_ls_wR_factor_ref 0.0989
_reflns_number_gt 2024
_reflns_number_total 2886
_reflns_threshold_expression I>2\s(I)
_cod_data_source_file hb7245sup1.cf
_cod_data_source_block I
_cod_original_sg_symbol_Hall '-P 2ac 2ab '
_cod_original_sg_symbol_H-M ' P b c a '
_cod_database_code 2239849
_cod_database_fobs_code 2239849

loop_
_symmetry_equiv_pos_as_xyz
'x, y, z'
'x+1/2, -y+1/2, -z'
'-x, y+1/2, -z+1/2'
'-x+1/2, -y, z+1/2'
'-x, -y, -z'
'-x-1/2, y-1/2, z'
'x, -y-1/2, z-1/2'
'x-1/2, y, -z-1/2'

loop_
_atom_site_type_symbol
_atom_site_label
_atom_site_fract_x
_atom_site_fract_y
_atom_site_fract_z
_atom_site_U_iso_or_equiv
_atom_site_adp_type
_atom_site_calc_flag
_atom_site_refinement_flags
_atom_site_occupancy
_atom_site_symmetry_multiplicity
S S1 0.98887(5) 0.15863(8) 0.73680(2) 0.04054(19) Uani d . 1 1
O O1 0.69608(15) 0.4074(2) 0.80598(6) 0.0585(6) Uani d . 1 1
O O2 0.64343(13) 0.34844(18) 0.67414(5) 0.0328(4) Uani d . 1 1
N N1 0.88035(15) 0.3239(2) 0.79937(6) 0.0283(4) Uani d . 1 1
H H1A 0.9472 0.3290 0.8116 0.034 Uiso calc R 1 1
N N2 0.76928(15) 0.2357(2) 0.74100(6) 0.0308(5) Uani d . 1 1
H H2A 0.7137 0.2871 0.7533 0.037 Uiso calc R 1 1
N N3 0.74823(15) 0.1473(2) 0.70307(5) 0.0278(4) Uani d . 1 1
H H3 0.7784 0.0548 0.6995 0.033 Uiso calc R 1 1
C C1 0.7245(2) 0.5302(3) 0.88928(8) 0.0444(7) Uani d . 1 1
H H1 0.6558 0.5469 0.8741 0.053 Uiso calc R 1 1
C C2 0.7347(2) 0.5802(3) 0.93299(8) 0.0511(7) Uani d . 1 1
H H2 0.6738 0.6303 0.9474 0.061 Uiso calc R 1 1
C C3 0.8362(2) 0.5540(3) 0.95425(8) 0.0430(7) Uani d . 1 1
C C4 0.9276(2) 0.4826(3) 0.93441(8) 0.0479(7) Uani d . 1 1
H H4 0.9959 0.4667 0.9500 0.057 Uiso calc R 1 1
C C5 0.9171(2) 0.4339(3) 0.89050(8) 0.0402(6) Uani d . 1 1
H H5 0.9792 0.3861 0.8762 0.048 Uiso calc R 1 1
C C6 0.81520(19) 0.4557(3) 0.86779(7) 0.0300(5) Uani d . 1 1
C C7 0.79209(19) 0.3964(3) 0.82191(7) 0.0315(5) Uani d . 1 1
C C8 0.87407(18) 0.2428(3) 0.75895(7) 0.0258(5) Uani d . 1 1
C C9 0.67935(17) 0.2104(3) 0.67201(7) 0.0254(5) Uani d . 1 1
C C10 0.64585(18) 0.1018(3) 0.63505(7) 0.0263(5) Uani d . 1 1
C C11 0.6553(2) 0.1549(3) 0.59144(7) 0.0383(6) Uani d . 1 1
H H11 0.6838 0.2563 0.5858 0.046 Uiso calc R 1 1
C C12 0.6228(2) 0.0589(3) 0.55647(8) 0.0481(7) Uani d . 1 1
H H12 0.6300 0.0931 0.5271 0.058 Uiso calc R 1 1
C C13 0.5797(2) -0.0878(3) 0.56616(9) 0.0503(7) Uani d . 1 1
C C15 0.6004(2) -0.0473(3) 0.64350(8) 0.0360(6) Uani d . 1 1
H H15 0.5929 -0.0828 0.6727 0.043 Uiso calc R 1 1
F F1 0.84583(15) 0.6012(2) 0.99733(5) 0.0681(5) Uani d . 1 1
F F2 0.54797(19) -0.1828(2) 0.53146(6) 0.0870(7) Uani d . 1 1
C C14 0.5660(2) -0.1434(3) 0.60860(9) 0.0491(7) Uani d . 1 1
H H14 0.5344 -0.2433 0.6139 0.059 Uiso calc R 1 1

loop_
_atom_site_aniso_label
_atom_site_aniso_U_11
_atom_site_aniso_U_22
_atom_site_aniso_U_33
_atom_site_aniso_U_12
_atom_site_aniso_U_13
_atom_site_aniso_U_23
S1 0.0271(3) 0.0533(4) 0.0412(4) 0.0032(3) -0.0018(3) -0.0162(3)
O1 0.0387(11) 0.0887(16) 0.0482(11) 0.0263(10) -0.0169(9) -0.0332(11)
O2 0.0344(9) 0.0280(9) 0.0359(9) 0.0044(8) -0.0042(7) -0.0043(7)
N1 0.0248(9) 0.0357(11) 0.0242(9) -0.0003(8) -0.0042(8) -0.0055(8)
N2 0.0269(10) 0.0392(12) 0.0262(10) 0.0057(9) -0.0042(8) -0.0118(9)
N3 0.0280(9) 0.0286(10) 0.0270(10) 0.0032(9) -0.0059(8) -0.0073(8)
C1 0.0390(15) 0.0567(18) 0.0374(14) 0.0123(13) -0.0061(12) -0.0095(13)
C2 0.0505(17) 0.0635(19) 0.0394(15) 0.0131(15) 0.0054(13) -0.0154(14)
C3 0.0531(17) 0.0494(17) 0.0265(13) -0.0062(14) -0.0001(12) -0.0112(12)
C4 0.0389(14) 0.067(2) 0.0377(15) 0.0004(14) -0.0096(12) -0.0118(14)
C5 0.0347(14) 0.0535(17) 0.0323(13) 0.0045(12) -0.0021(11) -0.0116(12)
C6 0.0316(13) 0.0303(13) 0.0280(12) -0.0002(10) -0.0017(10) -0.0027(11)
C7 0.0300(12) 0.0332(14) 0.0314(13) 0.0042(10) -0.0046(10) -0.0026(11)
C8 0.0294(12) 0.0253(12) 0.0228(11) -0.0025(10) -0.0034(10) 0.0009(9)
C9 0.0214(11) 0.0280(13) 0.0267(12) -0.0014(10) 0.0019(9) -0.0010(10)
C10 0.0233(11) 0.0289(13) 0.0267(12) 0.0027(10) -0.0056(9) -0.0036(10)
C11 0.0464(14) 0.0374(15) 0.0313(13) -0.0068(13) -0.0024(11) 0.0013(12)
C12 0.0634(18) 0.0546(18) 0.0261(13) -0.0020(15) -0.0060(12) -0.0041(13)
C13 0.0603(18) 0.0505(18) 0.0399(16) -0.0067(15) -0.0182(13) -0.0189(14)
C15 0.0390(14) 0.0368(15) 0.0321(13) -0.0051(12) -0.0082(11) 0.0020(11)
F1 0.0741(11) 0.0980(14) 0.0322(8) -0.0006(10) -0.0036(8) -0.0258(9)
F2 0.1324(18) 0.0781(14) 0.0506(11) -0.0280(12) -0.0284(11) -0.0258(10)
C14 0.0589(18) 0.0370(16) 0.0514(17) -0.0158(14) -0.0154(14) -0.0037(13)

loop_
_atom_type_symbol
_atom_type_description
_atom_type_scat_dispersion_real
_atom_type_scat_dispersion_imag
_atom_type_scat_source
C C 0.0033 0.0016 'International Tables Vol C Tables 4.2.6.8 and 6.1.1.4'
H H 0.0000 0.0000 'International Tables Vol C Tables 4.2.6.8 and 6.1.1.4'
N N 0.0061 0.0033 'International Tables Vol C Tables 4.2.6.8 and 6.1.1.4'
O O 0.0106 0.0060 'International Tables Vol C Tables 4.2.6.8 and 6.1.1.4'
F F 0.0171 0.0103 'International Tables Vol C Tables 4.2.6.8 and 6.1.1.4'
S S 0.1246 0.1234 'International Tables Vol C Tables 4.2.6.8 and 6.1.1.4'

loop_
_geom_angle_atom_site_label_1
_geom_angle_atom_site_label_2
_geom_angle_atom_site_label_3
_geom_angle
C7 N1 C8 127.43(18)
C7 N1 H1A 116.3
C8 N1 H1A 116.3
C8 N2 N3 121.27(18)
C8 N2 H2A 119.4
N3 N2 H2A 119.4
C9 N3 N2 117.80(18)
C9 N3 H3 121.1
N2 N3 H3 121.1
C2 C1 C6 121.0(2)
C2 C1 H1 119.5
C6 C1 H1 119.5
C3 C2 C1 118.0(2)
C3 C2 H2 121.0
C1 C2 H2 121.0
F1 C3 C4 118.8(2)
F1 C3 C2 118.1(2)
C4 C3 C2 123.0(2)
C3 C4 C5 118.6(2)
C3 C4 H4 120.7
C5 C4 H4 120.7
C6 C5 C4 120.5(2)
C6 C5 H5 119.8
C4 C5 H5 119.8
C5 C6 C1 118.9(2)
C5 C6 C7 124.6(2)
C1 C6 C7 116.4(2)
O1 C7 N1 121.7(2)
O1 C7 C6 120.2(2)
N1 C7 C6 118.04(19)
N2 C8 N1 114.95(18)
N2 C8 S1 123.80(16)
N1 C8 S1 121.23(15)
O2 C9 N3 122.6(2)
O2 C9 C10 121.8(2)
N3 C9 C10 115.58(19)
C15 C10 C11 119.7(2)
C15 C10 C9 121.3(2)
C11 C10 C9 119.0(2)
C12 C11 C10 120.5(2)
C12 C11 H11 119.7
C10 C11 H11 119.7
C13 C12 C11 118.0(2)
C13 C12 H12 121.0
C11 C12 H12 121.0
C12 C13 F2 117.8(2)
C12 C13 C14 123.5(2)
F2 C13 C14 118.7(3)
C14 C15 C10 120.1(2)
C14 C15 H15 119.9
C10 C15 H15 119.9
C13 C14 C15 118.2(3)
C13 C14 H14 120.9
C15 C14 H14 120.9

loop_
_geom_bond_atom_site_label_1
_geom_bond_atom_site_label_2
_geom_bond_distance
S1 C8 1.650(2)
O1 C7 1.217(3)
O2 C9 1.235(3)
N1 C7 1.371(3)
N1 C8 1.393(3)
N1 H1A 0.8600
N2 C8 1.333(3)
N2 N3 1.381(2)
N2 H2A 0.8600
N3 C9 1.338(3)
N3 H3 0.8600
C1 C2 1.382(3)
C1 C6 1.385(3)
C1 H1 0.9300
C2 C3 1.359(4)
C2 H2 0.9300
C3 F1 1.357(3)
C3 C4 1.358(4)
C4 C5 1.385(3)
C4 H4 0.9300
C5 C6 1.378(3)
C5 H5 0.9300
C6 C7 1.488(3)
C9 C10 1.488(3)
C10 C15 1.384(3)
C10 C11 1.387(3)
C11 C12 1.377(3)
C11 H11 0.9300
C12 C13 1.362(4)
C12 H12 0.9300
C13 F2 1.363(3)
C13 C14 1.366(4)
C15 C14 1.381(3)
C15 H15 0.9300
C14 H14 0.9300

loop_
_geom_hbond_atom_site_label_D
_geom_hbond_atom_site_label_H
_geom_hbond_atom_site_label_A
_geom_hbond_site_symmetry_A
_geom_hbond_distance_DH
_geom_hbond_distance_HA
_geom_hbond_distance_DA
_geom_hbond_angle_DHA
_geom_hbond_publ_flag
N2 H2A O1 1_555 0.86 1.89 2.571(2) 135 yes
N2 H2A S1 8_557 0.86 2.84 3.3875(18) 123 yes
N1 H1A O2 8_657 0.86 2.33 3.165(2) 165 yes
N3 H3 O2 6_755 0.86 2.10 2.942(2) 166 yes
C4 H4 F1 5_767 0.93 2.49 3.409(3) 169 yes
C5 H5 O2 8_657 0.93 2.45 3.345(3) 160 yes

loop_
_geom_torsion_atom_site_label_1
_geom_torsion_atom_site_label_2
_geom_torsion_atom_site_label_3
_geom_torsion_atom_site_label_4
_geom_torsion
C8 N2 N3 C9 -138.7(2)
C6 C1 C2 C3 0.0(4)
C1 C2 C3 F1 -179.2(3)
C1 C2 C3 C4 0.5(5)
F1 C3 C4 C5 179.6(3)
C2 C3 C4 C5 -0.1(4)
C3 C4 C5 C6 -0.9(4)
C4 C5 C6 C1 1.4(4)
C4 C5 C6 C7 -175.0(2)
C2 C1 C6 C5 -1.0(4)
C2 C1 C6 C7 175.7(3)
C8 N1 C7 O1 -6.0(4)
C8 N1 C7 C6 171.2(2)
C5 C6 C7 O1 172.8(3)
C1 C6 C7 O1 -3.6(4)
C5 C6 C7 N1 -4.4(4)
C1 C6 C7 N1 179.1(2)
N3 N2 C8 N1 -174.21(18)
N3 N2 C8 S1 3.9(3)
C7 N1 C8 N2 -0.5(3)
C7 N1 C8 S1 -178.67(18)
N2 N3 C9 O2 6.9(3)
N2 N3 C9 C10 -171.47(17)
O2 C9 C10 C15 -127.2(2)
N3 C9 C10 C15 51.2(3)
O2 C9 C10 C11 49.5(3)
N3 C9 C10 C11 -132.0(2)
C15 C10 C11 C12 -1.9(4)
C9 C10 C11 C12 -178.6(2)
C10 C11 C12 C13 1.1(4)
C11 C12 C13 F2 -179.8(3)
C11 C12 C13 C14 0.7(4)
C11 C10 C15 C14 0.9(4)
C9 C10 C15 C14 177.6(2)
C12 C13 C14 C15 -1.7(4)
F2 C13 C14 C15 178.8(3)
C10 C15 C14 C13 0.8(4)
